data_4107681
loop_
_publ_author_name
'Shifa Zhu'
'Joshua V. Ruppel'
'Hongjian Lu'
'Lukasz Wojtas'
'X. Peter Zhang'

_publ_section_title
;
 Cobalt-Catalyzed Asymmetric Cyclopropanation with Diazosulfones:
 Rigidification and Polarization of Ligand Chiral Environment via Hydrogen
 Bonding and Cyclization
;
_journal_name_full 'Journal of the American Chemical Society'
_journal_page_first 5042
_journal_page_last 5043
_journal_paper_doi 10.1021/ja7106838
_journal_volume 130
_journal_year 2008
_chemical_absolute_configuration syn
_chemical_formula_sum 'C68 H66 N8 O12'
_chemical_formula_weight 1187.29
_chemical_name_systematic
;
 ?
;
_space_group_IT_number 20
_symmetry_cell_setting orthorhombic
_symmetry_space_group_name_Hall 'C 2c 2'
_symmetry_space_group_name_H-M 'C 2 2 21'
_atom_sites_solution_hydrogens geom
_atom_sites_solution_primary direct
_atom_sites_solution_secondary difmap
_audit_creation_method SHELXL-97
_cell_angle_alpha 90.00
_cell_angle_beta 90.00
_cell_angle_gamma 90.00
_cell_formula_units_Z 4
_cell_length_a 10.3608(19)
_cell_length_b 25.392(5)
_cell_length_c 22.380(4)
_cell_measurement_temperature 100(2)
_cell_volume 5887.8(19)
_computing_cell_refinement 'SAINT (Bruker, 2002)'
_computing_data_collection 'SMART (Bruker, 2002)'
_computing_data_reduction 'SAINT (Bruker, 2002)'
_computing_publication_material 'SHELXL-97 (Sheldrick, 1997)'
_computing_structure_refinement 'SHELXL-97 (Sheldrick, 1997)'
_computing_structure_solution 'SHELXS-97 (Sheldrick, 1990)'
_diffrn_ambient_temperature 100(2)
_diffrn_measured_fraction_theta_full 0.978
_diffrn_measured_fraction_theta_max 0.978
_diffrn_measurement_device_type 'BRUKER SMART 1K CCD'
_diffrn_measurement_method 'phi and omega scans'
_diffrn_radiation_monochromator graphite
_diffrn_radiation_source 'fine-focus sealed tube'
_diffrn_radiation_type MoK\a
_diffrn_radiation_wavelength 0.71073
_diffrn_reflns_av_R_equivalents 0.0498
_diffrn_reflns_av_sigmaI/netI 0.0333
_diffrn_reflns_limit_h_max 13
_diffrn_reflns_limit_h_min -13
_diffrn_reflns_limit_k_max 33
_diffrn_reflns_limit_k_min -32
_diffrn_reflns_limit_l_max 29
_diffrn_reflns_limit_l_min -29
_diffrn_reflns_number 34062
_diffrn_reflns_theta_full 28.31
_diffrn_reflns_theta_max 28.31
_diffrn_reflns_theta_min 1.60
_exptl_absorpt_coefficient_mu 0.093
_exptl_absorpt_correction_T_max 0.9637
_exptl_absorpt_correction_T_min 0.9463
_exptl_absorpt_correction_type multi-scan
_exptl_absorpt_process_details 'SADABS; (Sheldrick, 2003)'
_exptl_crystal_colour red
_exptl_crystal_density_diffrn 1.339
_exptl_crystal_description polyhedra
_exptl_crystal_F_000 2504
_exptl_crystal_size_max 0.60
_exptl_crystal_size_mid 0.50
_exptl_crystal_size_min 0.40
_refine_diff_density_max 0.655
_refine_diff_density_min -0.184
_refine_diff_density_rms 0.049
_refine_ls_extinction_method none
_refine_ls_goodness_of_fit_ref 1.096
_refine_ls_hydrogen_treatment mixed
_refine_ls_matrix_type full
_refine_ls_number_parameters 416
_refine_ls_number_reflns 3948
_refine_ls_number_restraints 0
_refine_ls_restrained_S_all 1.096
_refine_ls_R_factor_all 0.0500
_refine_ls_R_factor_gt 0.0418
_refine_ls_shift/su_max 0.001
_refine_ls_shift/su_mean 0.000
_refine_ls_structure_factor_coef Fsqd
_refine_ls_weighting_details 'calc w=1/[\s^2^(Fo^2^)+(0.0504P)^2^+2.0594P] where P=(Fo^2^+2Fc^2^)/3'
_refine_ls_weighting_scheme calc
_refine_ls_wR_factor_gt 0.0930
_refine_ls_wR_factor_ref 0.0964
_reflns_number_gt 3513
_reflns_number_total 3948
_reflns_threshold_expression >2sigma(I)
_cod_data_source_file ja7106838-file004.cif
_cod_data_source_block ZhuPhyrinP6
_cod_database_code 4107681

loop_
_symmetry_equiv_pos_as_xyz
'x, y, z'
'-x, -y, z+1/2'
'-x, y, -z+1/2'
'x, -y, -z'
'x+1/2, y+1/2, z'
'-x+1/2, -y+1/2, z+1/2'
'-x+1/2, y+1/2, -z+1/2'
'x+1/2, -y+1/2, -z'

loop_
_atom_site_label
_atom_site_type_symbol
_atom_site_fract_x
_atom_site_fract_y
_atom_site_fract_z
_atom_site_U_iso_or_equiv
_atom_site_adp_type
_atom_site_occupancy
_atom_site_symmetry_multiplicity
_atom_site_calc_flag
_atom_site_refinement_flags
C1 C 0.0000 0.46149(11) 0.7500 0.0152(6) Uani 1 2 d S
C2 C 0.0977(2) 0.48652(7) 0.78249(9) 0.0153(4) Uani 1 1 d .
C3 C 0.1959(2) 0.46013(8) 0.81647(10) 0.0179(4) Uani 1 1 d .
H3 H 0.2080 0.4231 0.8196 0.021 Uiso 1 1 calc R
C4 C 0.2681(2) 0.49790(8) 0.84324(10) 0.0186(4) Uani 1 1 d .
H4 H 0.3408 0.4923 0.8683 0.022 Uiso 1 1 calc R
C5 C 0.2144(2) 0.54808(8) 0.82675(9) 0.0154(4) Uani 1 1 d .
C6 C 0.2568(2) 0.59654(9) 0.84777(8) 0.0150(4) Uani 1 1 d .
C7 C 0.2061(2) 0.64533(8) 0.83126(9) 0.0151(4) Uani 1 1 d .
C8 C 0.2506(2) 0.69567(8) 0.85275(10) 0.0182(4) Uani 1 1 d .
H8 H 0.3169 0.7014 0.8814 0.022 Uiso 1 1 calc R
C9 C 0.1813(2) 0.73313(8) 0.82488(10) 0.0189(4) Uani 1 1 d .
H9 H 0.1899 0.7701 0.8299 0.023 Uiso 1 1 calc R
C10 C 0.0916(2) 0.70661(8) 0.78613(9) 0.0160(4) Uani 1 1 d .
C11 C 0.0000 0.73143(11) 0.7500 0.0159(6) Uani 1 2 d S
C12 C 0.3568(2) 0.59854(8) 0.89598(9) 0.0161(4) Uani 1 1 d .
C13 C 0.3190(2) 0.58905(8) 0.95501(10) 0.0185(4) Uani 1 1 d .
C14 C 0.4041(2) 0.59819(9) 1.00202(10) 0.0229(5) Uani 1 1 d .
H14 H 0.3793 0.5909 1.0420 0.027 Uiso 1 1 calc R
C15 C 0.5253(2) 0.61808(9) 0.98937(10) 0.0224(5) Uani 1 1 d .
H15 H 0.5825 0.6255 1.0215 0.027 Uiso 1 1 calc R
C16 C 0.5665(2) 0.62761(9) 0.93126(10) 0.0204(5) Uani 1 1 d .
H16 H 0.6505 0.6410 0.9236 0.025 Uiso 1 1 calc R
C17 C 0.4812(2) 0.61706(8) 0.88447(9) 0.0175(4) Uani 1 1 d .
C20 C 0.0000 0.40202(12) 0.7500 0.0166(6) Uani 1 2 d S
C21 C -0.0452(2) 0.37423(8) 0.79968(10) 0.0190(5) Uani 1 1 d .
C22 C -0.0453(2) 0.31939(9) 0.79969(11) 0.0237(5) Uani 1 1 d .
H22 H -0.0761 0.3005 0.8334 0.028 Uiso 1 1 calc R
C23 C 0.0000 0.29283(12) 0.7500 0.0268(7) Uani 1 2 d S
H23 H 0.0000 0.2554 0.7500 0.032 Uiso 1 2 calc SR
C24 C 0.0000 0.79029(12) 0.7500 0.0189(6) Uani 1 2 d S
C25 C -0.0558(2) 0.81778(9) 0.79735(10) 0.0205(5) Uani 1 1 d .
C26 C -0.0537(2) 0.87271(9) 0.79798(11) 0.0240(5) Uani 1 1 d .
H26 H -0.0886 0.8917 0.8308 0.029 Uiso 1 1 calc R
C27 C 0.0000 0.89916(12) 0.7500 0.0255(7) Uani 1 2 d S
H27 H 0.0000 0.9366 0.7500 0.031 Uiso 1 2 calc SR
C28 C -0.1810(2) 0.39431(9) 0.88908(10) 0.0234(5) Uani 1 1 d .
C29 C -0.2202(2) 0.44369(10) 0.92499(11) 0.0258(5) Uani 1 1 d .
H29 H -0.2265 0.4347 0.9684 0.031 Uiso 1 1 calc R
C30 C -0.3505(3) 0.46488(10) 0.90271(12) 0.0296(6) Uani 1 1 d .
H30A H -0.4040 0.4365 0.8853 0.036 Uiso 1 1 calc R
H30B H -0.3992 0.4822 0.9353 0.036 Uiso 1 1 calc R
C31 C -0.3090(3) 0.50447(10) 0.85532(11) 0.0307(5) Uani 1 1 d .
H31A H -0.2878 0.4869 0.8171 0.037 Uiso 1 1 calc R
H31B H -0.3765 0.5314 0.8483 0.037 Uiso 1 1 calc R
C32 C -0.1903(3) 0.52818(9) 0.88411(12) 0.0321(6) Uani 1 1 d .
H32A H -0.1310 0.5423 0.8533 0.038 Uiso 1 1 calc R
H32B H -0.2146 0.5571 0.9116 0.038 Uiso 1 1 calc R
C33 C -0.2026(2) 0.79969(9) 0.88322(10) 0.0228(5) Uani 1 1 d .
C34 C -0.2418(2) 0.75361(9) 0.92377(10) 0.0240(5) Uani 1 1 d .
H34 H -0.3361 0.7467 0.9184 0.029 Uiso 1 1 calc R
C35 C -0.2153(3) 0.76406(11) 0.98967(11) 0.0313(6) Uani 1 1 d .
H35A H -0.2796 0.7463 1.0155 0.038 Uiso 1 1 calc R
H35B H -0.2155 0.8023 0.9985 0.038 Uiso 1 1 calc R
C36 C -0.0813(3) 0.74045(11) 0.99787(14) 0.0364(6) Uani 1 1 d .
H36A H -0.0131 0.7651 0.9845 0.044 Uiso 1 1 calc R
H36B H -0.0655 0.7306 1.0400 0.044 Uiso 1 1 calc R
C37 C -0.0885(3) 0.69228(11) 0.95796(12) 0.0348(6) Uani 1 1 d .
H37A H -0.0015 0.6826 0.9433 0.042 Uiso 1 1 calc R
H37B H -0.1250 0.6620 0.9801 0.042 Uiso 1 1 calc R
C38 C 0.1452(3) 0.56471(10) 1.02039(11) 0.0308(6) Uani 1 1 d .
H38A H 0.1477 0.5979 1.0427 0.046 Uiso 1 1 calc R
H38B H 0.1983 0.5384 1.0409 0.046 Uiso 1 1 calc R
H38C H 0.0560 0.5521 1.0180 0.046 Uiso 1 1 calc R
C39 C 0.6298(2) 0.64835(10) 0.81034(11) 0.0271(5) Uani 1 1 d .
H39A H 0.7001 0.6256 0.8241 0.041 Uiso 1 1 calc R
H39B H 0.6368 0.6829 0.8296 0.041 Uiso 1 1 calc R
H39C H 0.6354 0.6526 0.7669 0.041 Uiso 1 1 calc R
N1 N 0.10902(17) 0.65326(7) 0.79093(8) 0.0158(4) Uani 1 1 d .
N2 N 0.11254(18) 0.53990(7) 0.78884(8) 0.0157(4) Uani 1 1 d .
N3 N -0.08808(19) 0.40455(8) 0.84861(8) 0.0216(4) Uani 1 1 d .
N4 N -0.1076(2) 0.78748(8) 0.84444(9) 0.0226(4) Uani 1 1 d .
O1 O -0.2347(2) 0.35235(7) 0.89685(9) 0.0359(5) Uani 1 1 d .
O2 O -0.12968(17) 0.48542(6) 0.91670(7) 0.0275(4) Uani 1 1 d .
O3 O -0.25706(19) 0.84195(7) 0.88686(8) 0.0315(4) Uani 1 1 d .
O4 O -0.17146(17) 0.70679(6) 0.90875(8) 0.0256(4) Uani 1 1 d .
O5 O 0.19471(17) 0.57305(7) 0.96114(7) 0.0235(3) Uani 1 1 d .
O6 O 0.50863(16) 0.62495(6) 0.82553(7) 0.0224(3) Uani 1 1 d .
H1 H 0.058(5) 0.624(2) 0.769(2) 0.027 Uiso 0.50 1 d P
H2 H 0.060(6) 0.565(2) 0.776(2) 0.027 Uiso 0.50 1 d P
H10 H -0.087(3) 0.7526(11) 0.8462(12) 0.028(7) Uiso 1 1 d .
H11 H -0.055(3) 0.4384(11) 0.8526(12) 0.030(7) Uiso 1 1 d .

loop_
_atom_site_aniso_label
_atom_site_aniso_U_11
_atom_site_aniso_U_22
_atom_site_aniso_U_33
_atom_site_aniso_U_23
_atom_site_aniso_U_13
_atom_site_aniso_U_12
C1 0.0199(14) 0.0080(12) 0.0178(14) 0.000 0.0020(12) 0.000
C2 0.0184(10) 0.0123(9) 0.0153(10) 0.0010(8) 0.0014(8) 0.0019(8)
C3 0.0197(10) 0.0151(10) 0.0189(10) 0.0012(8) 0.0003(9) 0.0033(9)
C4 0.0183(11) 0.0172(10) 0.0204(10) 0.0019(8) -0.0028(8) 0.0026(9)
C5 0.0173(10) 0.0168(10) 0.0122(9) 0.0003(7) 0.0008(8) -0.0001(8)
C6 0.0155(9) 0.0173(9) 0.0122(9) -0.0005(8) 0.0011(8) -0.0009(9)
C7 0.0164(10) 0.0148(9) 0.0142(9) -0.0007(8) 0.0006(8) -0.0009(8)
C8 0.0188(10) 0.0166(10) 0.0193(10) -0.0036(8) -0.0016(9) -0.0008(9)
C9 0.0211(11) 0.0144(10) 0.0213(11) -0.0031(8) -0.0011(9) -0.0019(9)
C10 0.0177(10) 0.0126(9) 0.0177(10) -0.0013(8) 0.0030(9) -0.0007(8)
C11 0.0172(14) 0.0115(13) 0.0189(14) 0.000 0.0028(12) 0.000
C12 0.0201(10) 0.0115(9) 0.0167(9) -0.0010(8) -0.0045(8) 0.0020(9)
C13 0.0206(11) 0.0145(10) 0.0205(10) -0.0013(8) -0.0019(9) 0.0016(9)
C14 0.0290(12) 0.0224(10) 0.0172(10) 0.0015(9) -0.0039(9) 0.0006(10)
C15 0.0247(12) 0.0208(11) 0.0219(11) -0.0035(9) -0.0093(9) 0.0038(9)
C16 0.0179(11) 0.0202(11) 0.0232(11) -0.0019(9) -0.0027(9) 0.0002(9)
C17 0.0192(11) 0.0144(9) 0.0189(10) -0.0006(8) -0.0012(9) 0.0025(8)
C20 0.0151(13) 0.0101(12) 0.0246(15) 0.000 -0.0035(12) 0.000
C21 0.0172(10) 0.0160(10) 0.0237(11) 0.0008(8) -0.0010(9) -0.0001(8)
C22 0.0250(12) 0.0146(10) 0.0315(13) 0.0062(9) 0.0001(10) -0.0023(9)
C23 0.0282(18) 0.0113(14) 0.041(2) 0.000 -0.0011(16) 0.000
C24 0.0170(15) 0.0136(14) 0.0261(16) 0.000 -0.0047(13) 0.000
C25 0.0204(11) 0.0159(10) 0.0252(12) -0.0004(9) -0.0043(9) 0.0021(9)
C26 0.0228(11) 0.0164(11) 0.0326(13) -0.0065(9) -0.0028(10) 0.0042(9)
C27 0.0257(16) 0.0098(14) 0.0410(19) 0.000 -0.0042(15) 0.000
C28 0.0253(12) 0.0241(12) 0.0206(11) 0.0040(9) 0.0015(9) -0.0003(10)
C29 0.0294(13) 0.0287(12) 0.0192(11) 0.0009(9) 0.0044(10) 0.0002(10)
C30 0.0287(13) 0.0317(13) 0.0286(13) -0.0016(10) 0.0046(11) 0.0026(11)
C31 0.0338(13) 0.0291(12) 0.0293(12) 0.0006(10) 0.0025(11) 0.0103(12)
C32 0.0365(14) 0.0206(11) 0.0391(14) -0.0005(10) 0.0079(13) 0.0056(11)
C33 0.0236(11) 0.0233(11) 0.0214(11) -0.0064(9) -0.0033(10) 0.0010(10)
C34 0.0202(11) 0.0269(12) 0.0249(12) -0.0046(9) 0.0023(10) 0.0008(10)
C35 0.0383(15) 0.0317(13) 0.0240(13) -0.0037(10) 0.0037(11) -0.0065(11)
C36 0.0359(15) 0.0410(15) 0.0323(13) 0.0013(12) -0.0081(12) -0.0084(13)
C37 0.0306(14) 0.0328(13) 0.0411(15) 0.0047(12) -0.0028(12) 0.0011(12)
C38 0.0362(14) 0.0370(14) 0.0193(12) -0.0030(10) 0.0079(10) -0.0121(12)
C39 0.0228(11) 0.0338(13) 0.0245(12) 0.0028(10) 0.0013(10) -0.0063(11)
N1 0.0170(9) 0.0140(8) 0.0164(9) -0.0004(7) -0.0007(7) 0.0006(7)
N2 0.0195(9) 0.0117(8) 0.0159(9) -0.0006(6) -0.0002(8) -0.0006(7)
N3 0.0257(10) 0.0156(8) 0.0233(9) 0.0015(8) 0.0036(8) -0.0007(8)
N4 0.0259(10) 0.0158(9) 0.0262(10) -0.0031(8) 0.0042(9) 0.0043(8)
O1 0.0426(11) 0.0249(9) 0.0400(10) 0.0027(8) 0.0148(9) -0.0072(8)
O2 0.0300(9) 0.0242(9) 0.0285(9) -0.0022(7) -0.0005(8) -0.0008(7)
O3 0.0369(10) 0.0280(9) 0.0297(9) -0.0047(7) 0.0030(8) 0.0135(8)
O4 0.0275(9) 0.0212(8) 0.0281(9) -0.0026(7) 0.0019(7) -0.0015(7)
O5 0.0239(8) 0.0302(8) 0.0165(8) 0.0013(6) 0.0011(7) -0.0066(7)
O6 0.0193(8) 0.0294(8) 0.0185(8) -0.0005(6) 0.0007(6) -0.0030(7)

loop_
_atom_type_symbol
_atom_type_description
_atom_type_scat_dispersion_real
_atom_type_scat_dispersion_imag
_atom_type_scat_source
C C 0.0033 0.0000 'International Tables Vol C Tables 4.2.6.8 and 6.1.1.4'
H H 0.0000 0.0000 'International Tables Vol C Tables 4.2.6.8 and 6.1.1.4'
N N 0.0061 0.0000 'International Tables Vol C Tables 4.2.6.8 and 6.1.1.4'
O O 0.0106 0.0000 'International Tables Vol C Tables 4.2.6.8 and 6.1.1.4'

loop_
_geom_angle_atom_site_label_1
_geom_angle_atom_site_label_2
_geom_angle_atom_site_label_3
_geom_angle
_geom_angle_site_symmetry_1
_geom_angle_site_symmetry_3
C2 C1 C2 126.0(2) 3_556 .
C2 C1 C20 117.01(12) 3_556 .
C2 C1 C20 117.01(12) . .
N2 C2 C1 125.7(2) . .
N2 C2 C3 109.10(19) . .
C1 C2 C3 125.15(19) . .
C4 C3 C2 107.14(18) . .
C4 C3 H3 126.4 . .
C2 C3 H3 126.4 . .
C3 C4 C5 107.45(19) . .
C3 C4 H4 126.3 . .
C5 C4 H4 126.3 . .
N2 C5 C6 125.99(19) . .
N2 C5 C4 108.81(18) . .
C6 C5 C4 125.2(2) . .
C5 C6 C7 125.33(19) . .
C5 C6 C12 119.54(19) . .
C7 C6 C12 114.91(18) . .
N1 C7 C6 125.64(19) . .
N1 C7 C8 108.99(18) . .
C6 C7 C8 125.3(2) . .
C9 C8 C7 107.53(19) . .
C9 C8 H8 126.2 . .
C7 C8 H8 126.2 . .
C8 C9 C10 107.08(18) . .
C8 C9 H9 126.5 . .
C10 C9 H9 126.5 . .
N1 C10 C11 125.5(2) . .
N1 C10 C9 109.27(18) . .
C11 C10 C9 125.22(19) . .
C10 C11 C10 126.4(3) 3_556 .
C10 C11 C24 116.82(13) 3_556 .
C10 C11 C24 116.82(13) . .
C17 C12 C13 119.42(19) . .
C17 C12 C6 121.18(18) . .
C13 C12 C6 118.73(19) . .
O5 C13 C14 125.1(2) . .
O5 C13 C12 114.40(19) . .
C14 C13 C12 120.5(2) . .
C15 C14 C13 118.8(2) . .
C15 C14 H14 120.6 . .
C13 C14 H14 120.6 . .
C14 C15 C16 122.2(2) . .
C14 C15 H15 118.9 . .
C16 C15 H15 118.9 . .
C15 C16 C17 118.3(2) . .
C15 C16 H16 120.8 . .
C17 C16 H16 120.8 . .
O6 C17 C16 124.4(2) . .
O6 C17 C12 114.84(18) . .
C16 C17 C12 120.7(2) . .
C21 C20 C21 119.4(3) 3_556 .
C21 C20 C1 120.32(14) 3_556 .
C21 C20 C1 120.32(14) . .
C22 C21 C20 120.3(2) . .
C22 C21 N3 123.1(2) . .
C20 C21 N3 116.6(2) . .
C23 C22 C21 119.2(2) . .
C23 C22 H22 120.4 . .
C21 C22 H22 120.4 . .
C22 C23 C22 121.6(3) 3_556 .
C22 C23 H23 119.2 3_556 .
C22 C23 H23 119.2 . .
C25 C24 C25 119.9(3) . 3_556
C25 C24 C11 120.04(14) . .
C25 C24 C11 120.04(14) 3_556 .
C26 C25 C24 120.1(2) . .
C26 C25 N4 122.9(2) . .
C24 C25 N4 116.9(2) . .
C27 C26 C25 118.9(2) . .
C27 C26 H26 120.5 . .
C25 C26 H26 120.5 . .
C26 C27 C26 121.9(3) 3_556 .
C26 C27 H27 119.0 3_556 .
C26 C27 H27 119.0 . .
O1 C28 N3 126.4(2) . .
O1 C28 C29 121.2(2) . .
N3 C28 C29 112.4(2) . .
O2 C29 C30 105.98(19) . .
O2 C29 C28 111.25(19) . .
C30 C29 C28 110.3(2) . .
O2 C29 H29 109.8 . .
C30 C29 H29 109.8 . .
C28 C29 H29 109.8 . .
C31 C30 C29 102.1(2) . .
C31 C30 H30A 111.4 . .
C29 C30 H30A 111.4 . .
C31 C30 H30B 111.4 . .
C29 C30 H30B 111.4 . .
H30A C30 H30B 109.2 . .
C32 C31 C30 101.3(2) . .
C32 C31 H31A 111.5 . .
C30 C31 H31A 111.5 . .
C32 C31 H31B 111.5 . .
C30 C31 H31B 111.5 . .
H31A C31 H31B 109.3 . .
O2 C32 C31 105.5(2) . .
O2 C32 H32A 110.6 . .
C31 C32 H32A 110.6 . .
O2 C32 H32B 110.6 . .
C31 C32 H32B 110.6 . .
H32A C32 H32B 108.8 . .
O3 C33 N4 125.8(2) . .
O3 C33 C34 120.7(2) . .
N4 C33 C34 113.48(19) . .
O4 C34 C35 106.3(2) . .
O4 C34 C33 111.02(19) . .
C35 C34 C33 113.1(2) . .
O4 C34 H34 108.8 . .
C35 C34 H34 108.8 . .
C33 C34 H34 108.8 . .
C34 C35 C36 102.2(2) . .
C34 C35 H35A 111.3 . .
C36 C35 H35A 111.3 . .
C34 C35 H35B 111.3 . .
C36 C35 H35B 111.3 . .
H35A C35 H35B 109.2 . .
C37 C36 C35 101.7(2) . .
C37 C36 H36A 111.4 . .
C35 C36 H36A 111.4 . .
C37 C36 H36B 111.4 . .
C35 C36 H36B 111.4 . .
H36A C36 H36B 109.3 . .
O4 C37 C36 105.8(2) . .
O4 C37 H37A 110.6 . .
C36 C37 H37A 110.6 . .
O4 C37 H37B 110.6 . .
C36 C37 H37B 110.6 . .
H37A C37 H37B 108.7 . .
O5 C38 H38A 109.5 . .
O5 C38 H38B 109.5 . .
H38A C38 H38B 109.5 . .
O5 C38 H38C 109.5 . .
H38A C38 H38C 109.5 . .
H38B C38 H38C 109.5 . .
O6 C39 H39A 109.5 . .
O6 C39 H39B 109.5 . .
H39A C39 H39B 109.5 . .
O6 C39 H39C 109.5 . .
H39A C39 H39C 109.5 . .
H39B C39 H39C 109.5 . .
C7 N1 C10 107.12(17) . .
C7 N1 H1 126(3) . .
C10 N1 H1 127(3) . .
C5 N2 C2 107.47(18) . .
C5 N2 H2 125(3) . .
C2 N2 H2 127(3) . .
C28 N3 C21 129.9(2) . .
C28 N3 H11 112.2(17) . .
C21 N3 H11 117.6(17) . .
C33 N4 C25 129.3(2) . .
C33 N4 H10 111.4(19) . .
C25 N4 H10 118.3(18) . .
C29 O2 C32 109.66(19) . .
C34 O4 C37 109.57(18) . .
C13 O5 C38 118.41(18) . .
C17 O6 C39 118.27(18) . .

loop_
_geom_bond_atom_site_label_1
_geom_bond_atom_site_label_2
_geom_bond_distance
_geom_bond_site_symmetry_2
C1 C2 1.399(2) 3_556
C1 C2 1.399(2) .
C1 C20 1.510(4) .
C2 N2 1.371(3) .
C2 C3 1.436(3) .
C3 C4 1.356(3) .
C3 H3 0.9500 .
C4 C5 1.438(3) .
C4 H4 0.9500 .
C5 N2 1.370(3) .
C5 C6 1.388(3) .
C6 C7 1.395(3) .
C6 C12 1.497(3) .
C7 N1 1.366(3) .
C7 C8 1.442(3) .
C8 C9 1.345(3) .
C8 H8 0.9500 .
C9 C10 1.439(3) .
C9 H9 0.9500 .
C10 N1 1.371(3) .
C10 C11 1.397(2) .
C11 C10 1.397(2) 3_556
C11 C24 1.494(4) .
C12 C17 1.396(3) .
C12 C13 1.399(3) .
C13 O5 1.357(3) .
C13 C14 1.392(3) .
C14 C15 1.384(3) .
C14 H14 0.9500 .
C15 C16 1.390(3) .
C15 H15 0.9500 .
C16 C17 1.396(3) .
C16 H16 0.9500 .
C17 O6 1.364(3) .
C20 C21 1.398(3) 3_556
C20 C21 1.398(3) .
C21 C22 1.392(3) .
C21 N3 1.410(3) .
C22 C23 1.383(3) .
C22 H22 0.9500 .
C23 C22 1.383(3) 3_556
C23 H23 0.9500 .
C24 C25 1.395(3) .
C24 C25 1.395(3) 3_556
C25 C26 1.395(3) .
C25 N4 1.411(3) .
C26 C27 1.383(3) .
C26 H26 0.9500 .
C27 C26 1.383(3) 3_556
C27 H27 0.9500 .
C28 O1 1.214(3) .
C28 N3 1.347(3) .
C28 C29 1.544(3) .
C29 O2 1.427(3) .
C29 C30 1.536(4) .
C29 H29 1.0000 .
C30 C31 1.523(4) .
C30 H30A 0.9900 .
C30 H30B 0.9900 .
C31 C32 1.514(4) .
C31 H31A 0.9900 .
C31 H31B 0.9900 .
C32 O2 1.451(3) .
C32 H32A 0.9900 .
C32 H32B 0.9900 .
C33 O3 1.215(3) .
C33 N4 1.349(3) .
C33 C34 1.536(3) .
C34 O4 1.434(3) .
C34 C35 1.523(3) .
C34 H34 1.0000 .
C35 C36 1.523(4) .
C35 H35A 0.9900 .
C35 H35B 0.9900 .
C36 C37 1.516(4) .
C36 H36A 0.9900 .
C36 H36B 0.9900 .
C37 O4 1.445(3) .
C37 H37A 0.9900 .
C37 H37B 0.9900 .
C38 O5 1.437(3) .
C38 H38A 0.9800 .
C38 H38B 0.9800 .
C38 H38C 0.9800 .
C39 O6 1.430(3) .
C39 H39A 0.9800 .
C39 H39B 0.9800 .
C39 H39C 0.9800 .
N1 H1 1.03(5) .
N2 H2 0.88(6) .
N3 H11 0.93(3) .
N4 H10 0.91(3) .

loop_
_geom_torsion_atom_site_label_1
_geom_torsion_atom_site_label_2
_geom_torsion_atom_site_label_3
_geom_torsion_atom_site_label_4
_geom_torsion
_geom_torsion_site_symmetry_1
_geom_torsion_site_symmetry_4
C2 C1 C2 N2 1.34(16) 3_556 .
C20 C1 C2 N2 -178.66(16) . .
C2 C1 C2 C3 178.8(2) 3_556 .
C20 C1 C2 C3 -1.2(2) . .
N2 C2 C3 C4 0.4(3) . .
C1 C2 C3 C4 -177.38(18) . .
C2 C3 C4 C5 0.7(2) . .
C3 C4 C5 N2 -1.7(2) . .
C3 C4 C5 C6 176.2(2) . .
N2 C5 C6 C7 -3.4(3) . .
C4 C5 C6 C7 179.1(2) . .
N2 C5 C6 C12 170.94(19) . .
C4 C5 C6 C12 -6.6(3) . .
C5 C6 C7 N1 -1.6(3) . .
C12 C6 C7 N1 -176.11(19) . .
C5 C6 C7 C8 -179.5(2) . .
C12 C6 C7 C8 5.9(3) . .
N1 C7 C8 C9 -0.6(3) . .
C6 C7 C8 C9 177.7(2) . .
C7 C8 C9 C10 0.6(3) . .
C8 C9 C10 N1 -0.5(3) . .
C8 C9 C10 C11 178.71(18) . .
N1 C10 C11 C10 1.83(15) . 3_556
C9 C10 C11 C10 -177.2(2) . 3_556
N1 C10 C11 C24 -178.17(16) . .
C9 C10 C11 C24 2.8(2) . .
C5 C6 C12 C17 111.5(2) . .
C7 C6 C12 C17 -73.6(3) . .
C5 C6 C12 C13 -78.0(3) . .
C7 C6 C12 C13 96.9(2) . .
C17 C12 C13 O5 177.65(18) . .
C6 C12 C13 O5 7.0(3) . .
C17 C12 C13 C14 0.3(3) . .
C6 C12 C13 C14 -170.35(19) . .
O5 C13 C14 C15 -175.4(2) . .
C12 C13 C14 C15 1.6(3) . .
C13 C14 C15 C16 -2.1(3) . .
C14 C15 C16 C17 0.6(3) . .
C15 C16 C17 O6 179.5(2) . .
C15 C16 C17 C12 1.4(3) . .
C13 C12 C17 O6 179.87(19) . .
C6 C12 C17 O6 -9.7(3) . .
C13 C12 C17 C16 -1.9(3) . .
C6 C12 C17 C16 168.5(2) . .
C2 C1 C20 C21 77.17(14) 3_556 3_556
C2 C1 C20 C21 -102.83(14) . 3_556
C2 C1 C20 C21 -102.83(14) 3_556 .
C2 C1 C20 C21 77.17(14) . .
C21 C20 C21 C22 -0.03(16) 3_556 .
C1 C20 C21 C22 179.97(16) . .
C21 C20 C21 N3 179.3(2) 3_556 .
C1 C20 C21 N3 -0.7(2) . .
C20 C21 C22 C23 0.1(3) . .
N3 C21 C22 C23 -179.20(18) . .
C21 C22 C23 C22 -0.03(16) . 3_556
C10 C11 C24 C25 101.82(15) 3_556 .
C10 C11 C24 C25 -78.18(15) . .
C10 C11 C24 C25 -78.18(15) 3_556 3_556
C10 C11 C24 C25 101.82(15) . 3_556
C25 C24 C25 C26 -1.22(16) 3_556 .
C11 C24 C25 C26 178.78(16) . .
C25 C24 C25 N4 -178.4(2) 3_556 .
C11 C24 C25 N4 1.6(2) . .
C24 C25 C26 C27 2.4(3) . .
N4 C25 C26 C27 179.46(18) . .
C25 C26 C27 C26 -1.21(16) . 3_556
O1 C28 C29 O2 169.2(2) . .
N3 C28 C29 O2 -13.3(3) . .
O1 C28 C29 C30 -73.5(3) . .
N3 C28 C29 C30 104.0(2) . .
O2 C29 C30 C31 28.8(2) . .
C28 C29 C30 C31 -91.7(2) . .
C29 C30 C31 C32 -38.2(2) . .
C30 C31 C32 O2 35.0(2) . .
O3 C33 C34 O4 175.7(2) . .
N4 C33 C34 O4 -2.9(3) . .
O3 C33 C34 C35 -65.0(3) . .
N4 C33 C34 C35 116.4(2) . .
O4 C34 C35 C36 29.0(3) . .
C33 C34 C35 C36 -93.0(2) . .
C34 C35 C36 C37 -37.2(3) . .
C35 C36 C37 O4 33.1(3) . .
C6 C7 N1 C10 -178.0(2) . .
C8 C7 N1 C10 0.3(2) . .
C11 C10 N1 C7 -179.08(17) . .
C9 C10 N1 C7 0.1(2) . .
C6 C5 N2 C2 -176.0(2) . .
C4 C5 N2 C2 1.9(2) . .
C1 C2 N2 C5 176.33(17) . .
C3 C2 N2 C5 -1.5(2) . .
O1 C28 N3 C21 12.1(4) . .
C29 C28 N3 C21 -165.3(2) . .
C22 C21 N3 C28 -32.3(4) . .
C20 C21 N3 C28 148.4(2) . .
O3 C33 N4 C25 -5.0(4) . .
C34 C33 N4 C25 173.5(2) . .
C26 C25 N4 C33 28.9(4) . .
C24 C25 N4 C33 -154.0(2) . .
C30 C29 O2 C32 -7.2(2) . .
C28 C29 O2 C32 112.6(2) . .
C31 C32 O2 C29 -17.7(2) . .
C35 C34 O4 C37 -8.6(3) . .
C33 C34 O4 C37 114.7(2) . .
C36 C37 O4 C34 -15.6(3) . .
C14 C13 O5 C38 0.0(3) . .
C12 C13 O5 C38 -177.1(2) . .
C16 C17 O6 C39 -3.7(3) . .
C12 C17 O6 C39 174.43(19) . .
